data_4307227
loop_
_publ_author_name
'Felipe G\'andara'
'Alberto Garc\'ia-Cort\'es'
'Concepci\'on Cascales'
'Berta G\'omez-Lor'
'Enrique Guti\'errez-Puebla'
'Marta Iglesias'
'Angeles Monge'
'Natalia Snejko'

_publ_contact_author
;
        E. Gutierrez-Puebla
        Instituto de Ciencia de Materiales
        CSIC
        Campus de Cantoblanco
        28049 MADRID
        Spain
;
_publ_contact_author_email egutierrez@icmm.csic.es
_publ_contact_author_fax '34 1 372-0623'
_publ_contact_author_phone '34 1 334-9024'
_publ_section_title
;
Rare Earth Arenedisulfonate Metal-Organic Frameworks: An Approach
toward Polyhedral Diversity and Variety of Functional Compounds
;
_journal_name_full 'Inorganic Chemistry'
_journal_page_first 3475
_journal_page_last 3484
_journal_paper_doi 10.1021/ic0617689
_journal_volume 46
_journal_year 2007
_chemical_formula_moiety 'C10 H9 Eu O8 S2'
_chemical_formula_sum 'C10 H9 Eu O8 S2'
_chemical_formula_weight 473.25
_chemical_name_systematic
; 
 ? 
;
_space_group_IT_number 2
_symmetry_cell_setting triclinic
_symmetry_space_group_name_Hall '-P 1'
_symmetry_space_group_name_H-M 'P -1'
_atom_sites_solution_hydrogens geom
_atom_sites_solution_primary direct
_atom_sites_solution_secondary difmap
_audit_creation_method SHELXL-97
_cell_angle_alpha 76.3200(10)
_cell_angle_beta 77.3500(10)
_cell_angle_gamma 88.0630(10)
_cell_formula_units_Z 2
_cell_length_a 5.6309(3)
_cell_length_b 10.5165(5)
_cell_length_c 11.3974(5)
_cell_measurement_reflns_used 4187
_cell_measurement_temperature 296(2)
_cell_measurement_theta_max 29.12
_cell_measurement_theta_min 2.40
_cell_volume 639.74(5)
_computing_cell_refinement 'Bruker SMART'
_computing_data_collection 'Bruker SMART'
_computing_data_reduction 'Bruker SAINT'
_computing_molecular_graphics 'Bruker SHELXTL'
_computing_publication_material 'Bruker SHELXTL'
_computing_structure_refinement 'SHELXL-97 (Sheldrick, 1997)'
_computing_structure_solution 'SHELXS-97 (Sheldrick, 1990)'
_diffrn_ambient_temperature 296(2)
_diffrn_measured_fraction_theta_full 0.921
_diffrn_measured_fraction_theta_max 0.921
_diffrn_measurement_device_type 'CCD area detector'
_diffrn_measurement_method 'phi and omega scans'
_diffrn_radiation_monochromator graphite
_diffrn_radiation_source 'fine-focus sealed tube'
_diffrn_radiation_type MoK\a
_diffrn_radiation_wavelength 0.71073
_diffrn_reflns_av_R_equivalents 0.0275
_diffrn_reflns_av_sigmaI/netI 0.0435
_diffrn_reflns_limit_h_max 7
_diffrn_reflns_limit_h_min -6
_diffrn_reflns_limit_k_max 13
_diffrn_reflns_limit_k_min -12
_diffrn_reflns_limit_l_max 14
_diffrn_reflns_limit_l_min -14
_diffrn_reflns_number 5030
_diffrn_reflns_theta_full 26.37
_diffrn_reflns_theta_max 26.37
_diffrn_reflns_theta_min 1.88
_exptl_absorpt_coefficient_mu 5.266
_exptl_absorpt_correction_T_max 0.7429
_exptl_absorpt_correction_T_min 0.4190
_exptl_absorpt_correction_type multi-scan
_exptl_absorpt_process_details SADABS
_exptl_crystal_colour white
_exptl_crystal_density_diffrn 2.457
_exptl_crystal_density_meas 0
_exptl_crystal_density_method 'not measured'
_exptl_crystal_description prisma
_exptl_crystal_F_000 456
_exptl_crystal_size_max 0.20
_exptl_crystal_size_mid 0.16
_exptl_crystal_size_min 0.06
_refine_diff_density_max 2.472
_refine_diff_density_min -2.732
_refine_diff_density_rms 0.346
_refine_ls_extinction_method none
_refine_ls_goodness_of_fit_ref 1.263
_refine_ls_hydrogen_treatment mixed
_refine_ls_matrix_type full
_refine_ls_number_parameters 190
_refine_ls_number_reflns 2407
_refine_ls_number_restraints 0
_refine_ls_restrained_S_all 1.263
_refine_ls_R_factor_all 0.0579
_refine_ls_R_factor_gt 0.0496
_refine_ls_shift/su_max 0.006
_refine_ls_shift/su_mean 0.000
_refine_ls_structure_factor_coef Fsqd
_refine_ls_weighting_details 'calc w=1/[\s^2^(Fo^2^)+(0.0000P)^2^+20.3693P] where P=(Fo^2^+2Fc^2^)/3'
_refine_ls_weighting_scheme calc
_refine_ls_wR_factor_gt 0.1286
_refine_ls_wR_factor_ref 0.1338
_reflns_number_gt 2141
_reflns_number_total 2407
_reflns_threshold_expression >2sigma(I)
_cod_data_source_file ic0617689-file001_2.cif
_cod_data_source_block EuLnPf-1
_cod_depositor_comments
;
The following automatic conversions were performed:
'_symmetry_cell_setting' value 'Triclinic' changed to 'triclinic'
according to '/home/saulius/struct/CIF-dictionaries/cif_core.dic'
dictionary named 'cif_core.dic' version 2.4.1 from 2010-06-29.

Automatic conversion script
Id: cif_fix_enum 1527 2010-12-29 10:47:43Z saulius 
;
_cod_database_code 4307227

loop_
_symmetry_equiv_pos_as_xyz
'x, y, z'
'-x, -y, -z'

loop_
_atom_site_label
_atom_site_type_symbol
_atom_site_fract_x
_atom_site_fract_y
_atom_site_fract_z
_atom_site_U_iso_or_equiv
_atom_site_adp_type
_atom_site_occupancy
_atom_site_symmetry_multiplicity
_atom_site_calc_flag
_atom_site_refinement_flags
_atom_site_disorder_assembly
_atom_site_disorder_group
C1 C 0.553(2) -0.0820(11) 0.1575(11) 0.020(2) Uani 1 1 d . . .
C2 C 0.760(2) -0.1504(13) 0.1262(11) 0.025(3) Uani 1 1 d . . .
H2 H 0.8292 -0.2015 0.1881 0.030 Uiso 1 1 calc R . .
C3 C 0.869(2) -0.1440(13) 0.0013(12) 0.031(3) Uani 1 1 d . . .
H3 H 1.0074 -0.1918 -0.0182 0.037 Uiso 1 1 calc R . .
C4 C 0.227(2) 0.0686(12) 0.0918(11) 0.020(2) Uani 1 1 d . . .
H4 H 0.1518 0.0641 0.1739 0.024 Uiso 1 1 calc R . .
C5 C 0.442(2) -0.0030(11) 0.0622(10) 0.018(2) Uani 1 1 d . . .
C6 C 0.775(2) 0.4059(11) 0.1372(11) 0.020(2) Uani 1 1 d . . .
C7 C 0.629(2) 0.3485(12) 0.0829(12) 0.022(3) Uani 1 1 d . . .
H7 H 0.4994 0.2946 0.1317 0.026 Uiso 1 1 calc R . .
C8 C 1.326(2) 0.6296(11) 0.0471(11) 0.021(2) Uani 1 1 d . . .
H8 H 1.4260 0.6688 0.0839 0.025 Uiso 1 1 calc R . .
C9 C 1.134(2) 0.5503(12) 0.1194(12) 0.023(3) Uani 1 1 d . . .
H9 H 1.1069 0.5360 0.2050 0.028 Uiso 1 1 calc R . .
C10 C 0.977(2) 0.4902(11) 0.0669(10) 0.016(2) Uani 1 1 d . . .
Eu1 Eu 0.13897(11) 0.16638(6) 0.47352(5) 0.01639(19) Uani 1 1 d . . .
H11 H 0.1221 0.4675 0.4986 0.197 Uiso 1 1 d . . .
H12 H 0.1739 0.3732 0.5954 0.000 Uiso 1 1 d . . .
O1 O 0.1322(19) 0.3823(9) 0.5297(11) 0.042(3) Uani 1 1 d . . .
O2 O 0.1306(15) -0.0500(8) 0.5815(8) 0.0239(19) Uani 1 1 d . . .
O3 O 0.6341(18) 0.5090(9) 0.3267(9) 0.033(2) Uani 1 1 d . . .
O4 O -0.0855(17) 0.3299(9) 0.3463(8) 0.032(2) Uani 1 1 d . . .
O5 O 0.4942(16) 0.2881(8) 0.3427(8) 0.030(2) Uani 1 1 d . . .
O6 O -0.1929(14) 0.1582(8) 0.6542(8) 0.0214(18) Uani 1 1 d . . .
O7 O 0.4101(15) 0.0452(7) 0.3275(8) 0.0222(19) Uani 1 1 d . . .
O8 O 0.3992(16) 0.1652(8) 0.6179(7) 0.0242(19) Uani 1 1 d . . .
S2 S 0.6986(5) 0.3824(3) 0.3006(3) 0.0209(6) Uani 1 1 d . . .
S3 S 0.4284(5) -0.0904(3) 0.3151(3) 0.0180(6) Uani 1 1 d . . .
H2' H 0.2307 -0.0830 0.6319 0.018 Uiso 1 1 d . . .

loop_
_atom_site_aniso_label
_atom_site_aniso_U_11
_atom_site_aniso_U_22
_atom_site_aniso_U_33
_atom_site_aniso_U_23
_atom_site_aniso_U_13
_atom_site_aniso_U_12
C1 0.017(6) 0.022(6) 0.018(6) 0.000(5) -0.003(5) -0.004(5)
C2 0.024(7) 0.034(7) 0.015(6) -0.001(5) -0.005(5) 0.001(5)
C3 0.027(7) 0.035(8) 0.028(7) -0.008(6) -0.002(6) 0.010(6)
C4 0.020(6) 0.026(6) 0.013(6) -0.007(5) 0.001(5) 0.006(5)
C5 0.016(6) 0.021(6) 0.016(6) -0.004(5) -0.004(5) -0.002(4)
C6 0.012(6) 0.016(6) 0.027(7) 0.003(5) -0.001(5) -0.007(4)
C7 0.012(6) 0.024(6) 0.028(7) -0.008(5) 0.001(5) -0.003(5)
C8 0.020(6) 0.022(6) 0.022(6) -0.003(5) -0.011(5) -0.002(5)
C9 0.022(6) 0.025(6) 0.021(6) -0.002(5) -0.004(5) -0.004(5)
C10 0.013(5) 0.017(6) 0.016(6) -0.001(4) 0.000(4) -0.002(4)
Eu1 0.0154(3) 0.0179(3) 0.0150(3) -0.0019(2) -0.0034(2) -0.0017(2)
O1 0.054(7) 0.025(5) 0.068(7) -0.031(5) -0.040(6) 0.025(5)
O2 0.026(5) 0.025(5) 0.022(4) -0.002(4) -0.012(4) 0.005(4)
O3 0.039(6) 0.032(5) 0.034(5) -0.017(4) -0.011(4) 0.005(4)
O4 0.030(5) 0.036(5) 0.027(5) 0.006(4) -0.012(4) 0.000(4)
O5 0.026(5) 0.017(4) 0.035(5) 0.007(4) 0.007(4) -0.027(4)
O6 0.018(4) 0.015(4) 0.028(5) -0.006(3) 0.002(4) -0.013(3)
O7 0.029(5) 0.011(4) 0.030(5) -0.019(3) 0.001(4) 0.006(3)
O8 0.028(5) 0.028(5) 0.017(4) -0.001(3) -0.010(4) -0.003(4)
S2 0.0201(15) 0.0219(15) 0.0177(14) 0.0005(11) -0.0026(12) -0.0065(11)
S3 0.0151(14) 0.0228(15) 0.0155(14) -0.0040(11) -0.0021(11) -0.0030(11)

loop_
_atom_type_symbol
_atom_type_description
_atom_type_scat_dispersion_real
_atom_type_scat_dispersion_imag
_atom_type_scat_source
C C 0.0033 0.0016 'International Tables Vol C Tables 4.2.6.8 and 6.1.1.4'
H H 0.0000 0.0000 'International Tables Vol C Tables 4.2.6.8 and 6.1.1.4'
O O 0.0106 0.0060 'International Tables Vol C Tables 4.2.6.8 and 6.1.1.4'
S S 0.1246 0.1234 'International Tables Vol C Tables 4.2.6.8 and 6.1.1.4'
Eu Eu -0.1578 3.6682 'International Tables Vol C Tables 4.2.6.8 and 6.1.1.4'

loop_
_geom_angle_atom_site_label_1
_geom_angle_atom_site_label_2
_geom_angle_atom_site_label_3
_geom_angle
_geom_angle_site_symmetry_1
_geom_angle_site_symmetry_3
_geom_angle_publ_flag
C2 C1 C5 120.4(11) . . ?
C2 C1 S3 118.9(9) . . ?
C5 C1 S3 120.8(9) . . ?
C1 C2 C3 120.6(12) . . ?
C4 C3 C2 121.1(12) 2_655 . ?
C3 C4 C5 119.6(11) 2_655 . ?
C5 C5 C4 120.9(13) 2_655 . ?
C5 C5 C1 117.4(13) 2_655 . ?
C4 C5 C1 121.7(10) . . ?
C7 C6 C10 122.4(11) . . ?
C7 C6 S2 118.2(9) . . ?
C10 C6 S2 119.3(9) . . ?
C6 C7 C8 120.3(11) . 2_765 ?
C9 C8 C7 120.0(11) . 2_765 ?
C8 C9 C10 121.6(11) . . ?
C9 C10 C6 124.2(11) . . ?
C9 C10 C10 119.2(12) . 2_765 ?
C6 C10 C10 116.5(13) . 2_765 ?
O2 Eu1 O2 70.1(3) 2_556 . ?
O2 Eu1 O5 128.0(3) 2_556 . ?
O2 Eu1 O5 125.8(3) . . ?
O2 Eu1 O8 145.5(3) 2_556 . ?
O2 Eu1 O8 76.0(3) . . ?
O5 Eu1 O8 77.5(3) . . ?
O2 Eu1 O6 82.5(3) 2_556 . ?
O2 Eu1 O6 76.7(3) . . ?
O5 Eu1 O6 145.1(3) . . ?
O8 Eu1 O6 84.2(3) . . ?
O2 Eu1 O4 74.4(3) 2_556 . ?
O2 Eu1 O4 143.2(3) . . ?
O5 Eu1 O4 84.0(3) . . ?
O8 Eu1 O4 137.3(3) . . ?
O6 Eu1 O4 89.9(3) . . ?
O2 Eu1 O1 134.7(3) 2_556 . ?
O2 Eu1 O1 134.9(3) . . ?
O5 Eu1 O1 73.5(4) . . ?
O8 Eu1 O1 69.2(3) . . ?
O6 Eu1 O1 72.2(3) . . ?
O4 Eu1 O1 68.8(3) . . ?
O2 Eu1 O7 76.9(3) 2_556 . ?
O2 Eu1 O7 74.0(3) . . ?
O5 Eu1 O7 65.0(3) . . ?
O8 Eu1 O7 99.5(3) . . ?
O6 Eu1 O7 148.5(3) . . ?
O4 Eu1 O7 106.9(3) . . ?
O1 Eu1 O7 138.4(3) . . ?
O2 Eu1 Eu1 35.5(2) 2_556 2_556 ?
O2 Eu1 Eu1 34.5(2) . 2_556 ?
O5 Eu1 Eu1 137.1(2) . 2_556 ?
O8 Eu1 Eu1 110.3(2) . 2_556 ?
O6 Eu1 Eu1 77.22(17) . 2_556 ?
O4 Eu1 Eu1 109.4(2) . 2_556 ?
O1 Eu1 Eu1 149.4(3) . 2_556 ?
O7 Eu1 Eu1 72.16(18) . 2_556 ?
Eu1 O2 Eu1 109.9(3) 2_556 . ?
S2 O4 Eu1 154.4(6) 1_455 . ?
S2 O5 Eu1 159.9(6) . . ?
S3 O6 Eu1 128.3(5) 2_556 . ?
S3 O7 Eu1 135.4(5) . . ?
S3 O8 Eu1 145.9(5) 2_656 . ?
O3 S2 O4 112.1(6) . 1_655 ?
O3 S2 O5 113.1(6) . . ?
O4 S2 O5 112.1(6) 1_655 . ?
O3 S2 C6 107.1(6) . . ?
O4 S2 C6 106.9(6) 1_655 . ?
O5 S2 C6 105.1(5) . . ?
O8 S3 O6 111.7(5) 2_656 2_556 ?
O8 S3 O7 112.5(5) 2_656 . ?
O6 S3 O7 113.3(5) 2_556 . ?
O8 S3 C1 105.5(5) 2_656 . ?
O6 S3 C1 107.2(5) 2_556 . ?
O7 S3 C1 105.9(5) . . ?

loop_
_geom_bond_atom_site_label_1
_geom_bond_atom_site_label_2
_geom_bond_distance
_geom_bond_site_symmetry_2
_geom_bond_publ_flag
C1 C2 1.372(17) . ?
C1 C5 1.449(16) . ?
C1 S3 1.761(12) . ?
C2 C3 1.408(17) . ?
C3 C4 1.365(17) 2_655 ?
C4 C3 1.365(17) 2_655 ?
C4 C5 1.423(16) . ?
C5 C5 1.41(2) 2_655 ?
C6 C7 1.361(16) . ?
C6 C10 1.435(15) . ?
C6 S2 1.776(13) . ?
C7 C8 1.411(17) 2_765 ?
C8 C9 1.373(17) . ?
C8 C7 1.411(17) 2_765 ?
C9 C10 1.410(16) . ?
C10 C10 1.45(2) 2_765 ?
Eu1 O2 2.258(9) 2_556 ?
Eu1 O2 2.314(8) . ?
Eu1 O5 2.414(7) . ?
Eu1 O8 2.429(8) . ?
Eu1 O6 2.446(8) . ?
Eu1 O4 2.477(9) . ?
Eu1 O1 2.498(9) . ?
Eu1 O7 2.546(7) . ?
Eu1 Eu1 3.7440(12) 2_556 ?
O2 Eu1 2.258(8) 2_556 ?
O3 S2 1.449(9) . ?
O4 S2 1.466(9) 1_455 ?
O5 S2 1.466(8) . ?
O6 S3 1.460(8) 2_556 ?
O7 S3 1.464(8) . ?
O8 S3 1.460(9) 2_656 ?
S2 O4 1.466(9) 1_655 ?
S3 O8 1.460(9) 2_656 ?
S3 O6 1.460(8) 2_556 ?
